data_2229718
loop_
_publ_author_name
'Khan, Islam Ullah'
'Khan, Muneeb Hayat'
'Arshad, Muhammad Nadeem'
'Akkurt, Mehmet'

_publ_section_title
;
 2-(4-Chlorobenzamido)acetic acid
;
_journal_coeditor_code IS2688
_journal_issue 4
_journal_name_full 'Acta Crystallographica Section E'
_journal_page_first o916
_journal_paper_doi 10.1107/S1600536811009536
_journal_volume 67
_journal_year 2011
_chemical_formula_iupac 'C9 H8 Cl N O3'
_chemical_formula_moiety 'C9 H8 Cl N O3'
_chemical_formula_sum 'C9 H8 Cl N O3'
_chemical_formula_weight 213.61
_chemical_name_systematic
;
2-(4-Chlorobenzamido)acetic acid
;
_space_group_IT_number 14
_symmetry_cell_setting monoclinic
_symmetry_space_group_name_Hall '-P 2ybc'
_symmetry_space_group_name_H-M 'P 1 21/c 1'
_atom_sites_solution_hydrogens geom
_atom_sites_solution_primary direct
_atom_sites_solution_secondary difmap
_cell_angle_alpha 90
_cell_angle_beta 102.2030(10)
_cell_angle_gamma 90
_cell_formula_units_Z 4
_cell_length_a 10.5035(2)
_cell_length_b 13.2105(4)
_cell_length_c 7.1226(2)
_cell_measurement_reflns_used 3071
_cell_measurement_temperature 296(2)
_cell_measurement_theta_max 26.49
_cell_measurement_theta_min 2.51
_cell_volume 965.98(4)
_computing_cell_refinement 'SAINT (Bruker, 2007)'
_computing_data_collection 'APEX2 (Bruker, 2007)'
_computing_data_reduction 'SAINT (Bruker, 2007)'
_computing_molecular_graphics 'ORTEP-3 for Windows (Farrugia, 1997)'
_computing_publication_material 'WinGX (Farrugia, 1999) and PLATON (Spek, 2009)'
_computing_structure_refinement 'SHELXL97 (Sheldrick, 2008)'
_computing_structure_solution 'SHELXS97 (Sheldrick, 2008)'
_diffrn_ambient_temperature 296(2)
_diffrn_measured_fraction_theta_full 0.995
_diffrn_measured_fraction_theta_max 0.987
_diffrn_measurement_device_type 'Bruker APEXII CCD'
_diffrn_measurement_method '\f and \w scans'
_diffrn_radiation_monochromator graphite
_diffrn_radiation_source 'sealed tube'
_diffrn_radiation_type MoK\a
_diffrn_radiation_wavelength 0.71073
_diffrn_reflns_av_R_equivalents 0.0283
_diffrn_reflns_av_sigmaI/netI 0.0313
_diffrn_reflns_limit_h_max 13
_diffrn_reflns_limit_h_min -13
_diffrn_reflns_limit_k_max 17
_diffrn_reflns_limit_k_min -17
_diffrn_reflns_limit_l_max 9
_diffrn_reflns_limit_l_min -9
_diffrn_reflns_number 9027
_diffrn_reflns_reduction_process
;
;
_diffrn_reflns_theta_full 26.00
_diffrn_reflns_theta_max 28.30
_diffrn_reflns_theta_min 3.31
_diffrn_standards_number 0
_exptl_absorpt_coefficient_mu 0.374
_exptl_absorpt_correction_type none
_exptl_crystal_colour colourless
_exptl_crystal_density_diffrn 1.469
_exptl_crystal_density_method 'Not Measured'
_exptl_crystal_description needle
_exptl_crystal_F_000 440
_exptl_crystal_size_max 0.360
_exptl_crystal_size_mid 0.210
_exptl_crystal_size_min 0.130
_refine_diff_density_max 0.205
_refine_diff_density_min -0.245
_refine_ls_extinction_method none
_refine_ls_goodness_of_fit_ref 1.022
_refine_ls_hydrogen_treatment mixed
_refine_ls_matrix_type full
_refine_ls_number_parameters 133
_refine_ls_number_reflns 2365
_refine_ls_number_restraints 2
_refine_ls_restrained_S_all 1.022
_refine_ls_R_factor_all 0.0627
_refine_ls_R_factor_gt 0.0353
_refine_ls_shift/su_max 0.001
_refine_ls_shift/su_mean 0.000
_refine_ls_structure_factor_coef Fsqd
_refine_ls_weighting_details 'calc w=1/[\s^2^(Fo^2^)+(0.0427P)^2^+0.1658P] where P=(Fo^2^+2Fc^2^)/3'
_refine_ls_weighting_scheme calc
_refine_ls_wR_factor_gt 0.0845
_refine_ls_wR_factor_ref 0.0976
_reflns_number_gt 1627
_reflns_number_total 2365
_reflns_threshold_expression I>2\s(I)
_cod_data_source_file is2688.cif
_cod_data_source_block I
_cod_original_sg_symbol_H-M 'P 21/c'
_cod_database_code 2229718
_cod_database_fobs_code 2229718

loop_
_symmetry_equiv_pos_site_id
_symmetry_equiv_pos_as_xyz
1 x,y,z
2 -x,1/2+y,1/2-z
3 -x,-y,-z
4 x,1/2-y,1/2+z

loop_
_atom_site_aniso_label
_atom_site_aniso_U_11
_atom_site_aniso_U_22
_atom_site_aniso_U_33
_atom_site_aniso_U_12
_atom_site_aniso_U_13
_atom_site_aniso_U_23
Cl1 0.0478(3) 0.0785(4) 0.0752(3) -0.0209(2) 0.0086(2) -0.0017(2)
O1 0.0541(7) 0.0422(7) 0.0616(7) 0.0003(5) 0.0180(5) 0.0100(5)
O2 0.0571(8) 0.0578(7) 0.0566(7) -0.0178(6) 0.0089(6) -0.0106(6)
O3 0.0439(6) 0.0499(7) 0.0600(7) -0.0122(5) 0.0067(5) 0.0017(6)
N1 0.0389(8) 0.0556(9) 0.0604(9) 0.0027(6) 0.0113(6) 0.0169(7)
C1 0.0449(9) 0.0391(8) 0.0547(9) 0.0039(7) 0.0141(7) 0.0045(7)
C2 0.0392(9) 0.0546(10) 0.0566(10) 0.0065(7) 0.0119(7) 0.0016(7)
C3 0.0414(9) 0.0532(10) 0.0401(8) -0.0082(7) 0.0060(6) -0.0003(7)
C4 0.0524(10) 0.0391(8) 0.0461(9) -0.0040(7) 0.0061(7) 0.0011(7)
C5 0.0431(9) 0.0409(8) 0.0425(8) 0.0065(6) 0.0081(6) 0.0036(6)
C6 0.0395(8) 0.0407(8) 0.0338(7) 0.0019(6) 0.0084(6) 0.0048(6)
C7 0.0435(9) 0.0406(9) 0.0394(8) 0.0018(6) 0.0117(6) 0.0035(6)
C8 0.0374(9) 0.0698(12) 0.0530(10) -0.0044(8) 0.0065(7) -0.0001(8)
C9 0.0300(8) 0.0351(8) 0.0568(9) 0.0026(6) 0.0062(7) -0.0004(7)

loop_
_atom_site_type_symbol
_atom_site_label
_atom_site_fract_x
_atom_site_fract_y
_atom_site_fract_z
_atom_site_U_iso_or_equiv
_atom_site_thermal_displace_type
_atom_site_calc_flag
_atom_site_refinement_flags
_atom_site_occupancy
_atom_site_disorder_assembly
_atom_site_disorder_group
Cl Cl1 1.15861(4) 0.81838(4) 0.19567(7) 0.0678(2) Uani d . 1.000 . .
O O1 0.65691(11) 0.52525(8) 0.26411(16) 0.0518(4) Uani d . 1.000 . .
O O2 0.46720(11) 0.64368(9) 0.49155(17) 0.0576(4) Uani d . 1.000 . .
O O3 0.31367(11) 0.53263(9) 0.37136(17) 0.0519(4) Uani d D 1.000 . .
N N1 0.53959(13) 0.65903(11) 0.1375(2) 0.0515(5) Uani d D 1.000 . .
C C1 0.88594(15) 0.60968(12) 0.1921(2) 0.0457(5) Uani d . 1.000 . .
C C2 1.00353(16) 0.65563(13) 0.1908(2) 0.0499(6) Uani d . 1.000 . .
C C3 1.00957(15) 0.75964(13) 0.1880(2) 0.0453(5) Uani d . 1.000 . .
C C4 0.90087(16) 0.81827(12) 0.1838(2) 0.0465(5) Uani d . 1.000 . .
C C5 0.78344(15) 0.77170(11) 0.1832(2) 0.0423(5) Uani d . 1.000 . .
C C6 0.77497(14) 0.66710(11) 0.1887(2) 0.0379(4) Uani d . 1.000 . .
C C7 0.65311(14) 0.61215(11) 0.2002(2) 0.0407(5) Uani d . 1.000 . .
C C8 0.41924(16) 0.61044(15) 0.1527(2) 0.0539(6) Uani d . 1.000 . .
C C9 0.40478(14) 0.59869(11) 0.3568(2) 0.0411(5) Uani d . 1.000 . .
H H1 0.88100 0.53940 0.19530 0.0550 Uiso c R 1.000 . .
H H1N 0.538(2) 0.7167(13) 0.092(3) 0.0810 Uiso d D 1.000 . .
H H1O 0.315(2) 0.5241(19) 0.487(2) 0.1020 Uiso d D 1.000 . .
H H2 1.07760 0.61690 0.19170 0.0600 Uiso c R 1.000 . .
H H4 0.90650 0.88850 0.18130 0.0560 Uiso c R 1.000 . .
H H5 0.70930 0.81080 0.17910 0.0510 Uiso c R 1.000 . .
H H8A 0.41540 0.54410 0.09330 0.0650 Uiso c R 1.000 . .
H H8B 0.34680 0.65000 0.08250 0.0650 Uiso c R 1.000 . .

loop_
_atom_type_symbol
_atom_type_description
_atom_type_scat_dispersion_real
_atom_type_scat_dispersion_imag
_atom_type_scat_source
C C 0.0033 0.0016 ' International Tables Vol C Tables 4.2.6.8 and 6.1.1.4'
H H 0.0000 0.0000 ' International Tables Vol C Tables 4.2.6.8 and 6.1.1.4'
Cl Cl 0.1484 0.1585 ' International Tables Vol C Tables 4.2.6.8 and 6.1.1.4'
N N 0.0061 0.0033 ' International Tables Vol C Tables 4.2.6.8 and 6.1.1.4'
O O 0.0106 0.0060 ' International Tables Vol C Tables 4.2.6.8 and 6.1.1.4'

loop_
_geom_angle_atom_site_label_1
_geom_angle_atom_site_label_2
_geom_angle_atom_site_label_3
_geom_angle_site_symmetry_1
_geom_angle_site_symmetry_2
_geom_angle_site_symmetry_3
_geom_angle
_geom_angle_publ_flag
C9 O3 H1O . . . 108.0(16) no
C7 N1 C8 . . . 120.26(14) no
C7 N1 H1N . . . 120.1(15) no
C8 N1 H1N . . . 119.6(15) no
C2 C1 C6 . . . 120.68(15) no
C1 C2 C3 . . . 118.96(15) no
C2 C3 C4 . . . 121.49(15) no
Cl1 C3 C2 . . . 119.31(13) no
Cl1 C3 C4 . . . 119.18(13) no
C3 C4 C5 . . . 119.17(15) no
C4 C5 C6 . . . 120.53(14) no
C1 C6 C5 . . . 119.16(14) no
C1 C6 C7 . . . 117.49(13) no
C5 C6 C7 . . . 123.29(14) no
N1 C7 C6 . . . 118.25(13) no
O1 C7 N1 . . . 120.86(14) no
O1 C7 C6 . . . 120.89(13) no
N1 C8 C9 . . . 112.86(13) no
O2 C9 O3 . . . 123.33(14) no
O2 C9 C8 . . . 125.00(14) no
O3 C9 C8 . . . 111.66(13) no
C2 C1 H1 . . . 120.00 no
C6 C1 H1 . . . 120.00 no
C1 C2 H2 . . . 120.00 no
C3 C2 H2 . . . 121.00 no
C3 C4 H4 . . . 120.00 no
C5 C4 H4 . . . 120.00 no
C4 C5 H5 . . . 120.00 no
C6 C5 H5 . . . 120.00 no
N1 C8 H8A . . . 109.00 no
N1 C8 H8B . . . 109.00 no
C9 C8 H8A . . . 109.00 no
C9 C8 H8B . . . 109.00 no
H8A C8 H8B . . . 108.00 no

loop_
_geom_bond_atom_site_label_1
_geom_bond_atom_site_label_2
_geom_bond_site_symmetry_1
_geom_bond_site_symmetry_2
_geom_bond_distance
_geom_bond_publ_flag
Cl1 C3 . . 1.7377(17) no
O1 C7 . . 1.2325(18) no
O2 C9 . . 1.1993(19) no
O3 C9 . . 1.3153(19) no
O3 H1O . . 0.829(14) no
N1 C8 . . 1.442(2) no
N1 C7 . . 1.334(2) no
N1 H1N . . 0.827(18) no
C1 C2 . . 1.378(2) no
C1 C6 . . 1.387(2) no
C2 C3 . . 1.376(2) no
C3 C4 . . 1.375(2) no
C4 C5 . . 1.378(2) no
C5 C6 . . 1.386(2) no
C6 C7 . . 1.489(2) no
C8 C9 . . 1.501(2) no
C1 H1 . . 0.9300 no
C2 H2 . . 0.9300 no
C4 H4 . . 0.9300 no
C5 H5 . . 0.9300 no
C8 H8A . . 0.9700 no
C8 H8B . . 0.9700 no

loop_
_geom_hbond_atom_site_label_D
_geom_hbond_atom_site_label_H
_geom_hbond_atom_site_label_A
_geom_hbond_site_symmetry_A
_geom_hbond_distance_DH
_geom_hbond_distance_HA
_geom_hbond_distance_DA
_geom_hbond_angle_DHA
_geom_hbond_publ_flag
N1 H1N O2 4_564 0.827(18) 2.060(18) 2.8491(19) 160(2) yes
O3 H1O O1 3_666 0.829(14) 1.853(16) 2.6613(16) 165(2) yes

loop_
_geom_torsion_atom_site_label_1
_geom_torsion_atom_site_label_2
_geom_torsion_atom_site_label_3
_geom_torsion_atom_site_label_4
_geom_torsion_site_symmetry_1
_geom_torsion_site_symmetry_2
_geom_torsion_site_symmetry_3
_geom_torsion_site_symmetry_4
_geom_torsion
_geom_torsion_publ_flag
C8 N1 C7 C6 . . . . -177.54(13) no
C7 N1 C8 C9 . . . . 67.7(2) no
C8 N1 C7 O1 . . . . 3.2(2) no
C2 C1 C6 C7 . . . . -177.03(13) no
C2 C1 C6 C5 . . . . 0.3(2) no
C6 C1 C2 C3 . . . . 0.6(2) no
C1 C2 C3 Cl1 . . . . 177.54(11) no
C1 C2 C3 C4 . . . . -0.9(2) no
Cl1 C3 C4 C5 . . . . -178.18(11) no
C2 C3 C4 C5 . . . . 0.3(2) no
C3 C4 C5 C6 . . . . 0.6(2) no
C4 C5 C6 C7 . . . . 176.22(13) no
C4 C5 C6 C1 . . . . -0.9(2) no
C1 C6 C7 O1 . . . . 20.2(2) no
C1 C6 C7 N1 . . . . -159.08(14) no
C5 C6 C7 O1 . . . . -156.98(14) no
C5 C6 C7 N1 . . . . 23.8(2) no
N1 C8 C9 O2 . . . . 16.7(2) no
N1 C8 C9 O3 . . . . -163.65(14) no

loop_
_cod_related_entry_id
_cod_related_entry_database
_cod_related_entry_code
1 ChemSpider 24228
